data_2021256
loop_
_publ_author_name
'Zhang, Zhong'
'Wang, Yue-Lin'
'Yang, Guo-Yu'

_publ_section_title
;
 An unprecedented Zr-containing polyoxometalate tetramer with mixed
 trilacunary/dilacunary Keggin-type polyoxotungstate units
;
_journal_coeditor_code JR3002
_journal_issue 11
_journal_name_full 'Acta Crystallographica Section C'
_journal_page_first
;
;
_journal_paper_doi 10.1107/S2053229618006538
_journal_volume 74
_journal_year 2018
_chemical_formula_iupac 'H6 K4 Na16 [Zr4 (Ge W10 O38)2 (P W9 O34)2], 37H2 O'
_chemical_formula_sum 'Ge2 H80 K4 Na16 O181 P2 W38 Zr4'
_chemical_formula_weight 11059.18
_chemical_name_systematic
;
Hexahydride tetrapotassium hexadecasodium
(germanodecatungstato)(phosphononatungstato)tetrazirconate
heptatriacontahydrate
;
_space_group_crystal_system monoclinic
_space_group_IT_number 13
_space_group_name_Hall '-P 2yac'
_space_group_name_H-M_alt 'P 1 2/n 1'
_symmetry_space_group_name_Hall '-P 2yac'
_symmetry_space_group_name_H-M 'P 1 2/n 1'
_audit_creation_method SHELXL-2017/1
_cell_angle_alpha 90
_cell_angle_beta 95.172(4)
_cell_angle_gamma 90
_cell_formula_units_Z 2
_cell_length_a 22.5605(13)
_cell_length_b 11.4578(6)
_cell_length_c 32.7134(13)
_cell_measurement_reflns_used 11245
_cell_measurement_temperature 293(2)
_cell_measurement_theta_max 29.6118
_cell_measurement_theta_min 2.9478
_cell_volume 8421.8(7)
_computing_cell_refinement
;
FRAMBO (Bruker, 2009)
;
_computing_data_collection
;
FRAMBO (Bruker, 2009)
;
_computing_data_reduction
;
SAINT-Plus (Bruker, 2009)
;
_computing_molecular_graphics
;
SHELXTL (Sheldrick, 2008)
;
_computing_publication_material
;
SHELXTL (Sheldrick, 2008)
;
_computing_structure_refinement
;
SHELXL2017 (Sheldrick, 2015)
;
_computing_structure_solution
;
SHELXTL (Sheldrick, 2008)
;
_diffrn_ambient_temperature 293(2)
_diffrn_detector_area_resol_mean 10.4170
_diffrn_measured_fraction_theta_full 0.996
_diffrn_measured_fraction_theta_max 0.996
_diffrn_measurement_device_type 'Multiwire proportional'
_diffrn_measurement_method 'phi and omega scans'
_diffrn_radiation_type MoK\a
_diffrn_radiation_wavelength 0.71073
_diffrn_reflns_av_R_equivalents 0.0974
_diffrn_reflns_av_unetI/netI 0.1011
_diffrn_reflns_limit_h_max 26
_diffrn_reflns_limit_h_min -26
_diffrn_reflns_limit_k_max 13
_diffrn_reflns_limit_k_min -13
_diffrn_reflns_limit_l_max 38
_diffrn_reflns_limit_l_min -34
_diffrn_reflns_number 43361
_diffrn_reflns_theta_full 24.999
_diffrn_reflns_theta_max 24.999
_diffrn_reflns_theta_min 3.058
_diffrn_source 'sealed tube'
_exptl_absorpt_coefficient_mu 26.699
_exptl_absorpt_correction_T_max 1.00000
_exptl_absorpt_correction_T_min 0.09788
_exptl_absorpt_correction_type multi-scan
_exptl_crystal_colour colorless
_exptl_crystal_density_diffrn 4.361
_exptl_crystal_description block
_exptl_crystal_F_000 9692
_exptl_crystal_size_max 0.280
_exptl_crystal_size_mid 0.140
_exptl_crystal_size_min 0.100
_platon_squeeze_details
;
;
_refine_diff_density_max 5.848
_refine_diff_density_min -3.100
_refine_ls_extinction_method none
_refine_ls_goodness_of_fit_ref 1.038
_refine_ls_hydrogen_treatment undef
_refine_ls_matrix_type full
_refine_ls_number_parameters 1113
_refine_ls_number_reflns 14781
_refine_ls_number_restraints 234
_refine_ls_restrained_S_all 1.030
_refine_ls_R_factor_all 0.1143
_refine_ls_R_factor_gt 0.0829
_refine_ls_shift/su_max 0.001
_refine_ls_shift/su_mean 0.000
_refine_ls_structure_factor_coef Fsqd
_refine_ls_weighting_details 'w=1/[\s^2^(Fo^2^)+(0.0731P)^2^+1085.8478P] where P=(Fo^2^+2Fc^2^)/3'
_refine_ls_weighting_scheme calc
_refine_ls_wR_factor_gt 0.1877
_refine_ls_wR_factor_ref 0.2054
_reflns_number_gt 10800
_reflns_number_total 14781
_reflns_threshold_expression 'I > 2\s(I)'
_cod_data_source_file jr3002sup1.cif
_cod_data_source_block I
_cod_database_code 2021256
_shelx_space_group_comment
;
The symmetry employed for this shelxl refinement is uniquely defined
by the following loop, which should always be used as a source of
symmetry information in preference to the above space-group names.
They are only intended as comments.
;
_shelx_estimated_absorpt_t_min 0.050
_shelx_estimated_absorpt_t_max 0.175

loop_
_space_group_symop_operation_xyz
'x, y, z'
'-x+1/2, y, -z+1/2'
'-x, -y, -z'
'x-1/2, -y, z-1/2'

loop_
_atom_site_type_symbol
_atom_site_label
_atom_site_fract_x
_atom_site_fract_y
_atom_site_fract_z
_atom_site_U_iso_or_equiv
_atom_site_adp_type
_atom_site_calc_flag
_atom_site_occupancy
Zr Zr1 0.84980(12) 0.2193(3) 0.37743(9) 0.0203(6) Uani d 1
Zr Zr2 0.62152(12) 0.2710(3) 0.36543(8) 0.0200(6) Uani d 1
Ge Ge1 0.73052(13) 0.1282(2) 0.43909(8) 0.0136(6) Uani d 1
P P1 0.4797(3) 0.3496(6) 0.22056(19) 0.0090(13) Uani d 1
W W1 0.73505(5) 0.42917(10) 0.41592(4) 0.0210(3) Uani d 1
W W2 0.73582(5) 0.04952(11) 0.33472(4) 0.0221(3) Uani d 1
W W3 0.83617(6) -0.07174(11) 0.40446(4) 0.0232(3) Uani d 1
W W4 0.62415(5) 0.33572(11) 0.46916(4) 0.0229(3) Uani d 1
W W5 0.61564(6) -0.05001(11) 0.39607(4) 0.0254(3) Uani d 1
W W6 0.36534(5) 0.51507(11) 0.25876(4) 0.0237(3) Uani d 1
W W7 0.84683(6) 0.29329(11) 0.49036(4) 0.0235(3) Uani d 1
W W8 0.73693(6) 0.19955(12) 0.54606(4) 0.0252(3) Uani d 1
W W9 0.47336(5) 0.35327(12) 0.32835(4) 0.0240(3) Uani d 1
W W10 0.59982(5) 0.48361(11) 0.17628(4) 0.0243(3) Uani d 1
W W11 0.47953(6) 0.65856(11) 0.21844(4) 0.0277(3) Uani d 1
W W12 0.71478(6) -0.17416(11) 0.46634(4) 0.0255(3) Uani d 1
W W13 0.36541(5) 0.18339(11) 0.25875(4) 0.0244(3) Uani d 1
W W14 0.49764(6) 0.34614(13) 0.11360(4) 0.0276(3) Uani d 1
W W15 0.83680(6) 0.00844(11) 0.51540(4) 0.0249(3) Uani d 1
W W16 0.61527(6) 0.01843(11) 0.49643(4) 0.0248(3) Uani d 1
W W17 0.37683(6) 0.50958(12) 0.15575(4) 0.0285(3) Uani d 1
W W18 0.58646(5) 0.48787(11) 0.28807(4) 0.0240(3) Uani d 1
W W19 0.37769(6) 0.17919(12) 0.15753(4) 0.0302(3) Uani d 1
K K1 0.4938(4) 0.1580(7) 0.4221(3) 0.0417(19) Uani d 1
K K2 0.2470(3) 0.3576(7) 0.1889(3) 0.0384(18) Uani d 1
Na Na1 0.7228(6) 0.7189(11) 0.3509(4) 0.035(3) Uani d 1
Na Na2 0.4866(6) 0.6988(11) 0.3387(4) 0.040(3) Uani d 1
Na Na3 0.4849(6) 0.0165(12) 0.2262(4) 0.039(3) Uani d 1
Na Na4 0.6357(5) 0.1915(9) 0.2446(3) 0.021(3) Uani d 1
Na Na5 0.5131(5) 0.4855(10) 0.5609(3) 0.020(2) Uani d 1
Na Na6 0.5234(6) 0.0941(12) 0.0507(4) 0.040(3) Uani d 1
Na Na7 0.2164(7) 0.1066(16) 0.0828(5) 0.065(5) Uani d 1
Na Na8 0.7562(8) 0.401(2) 0.1938(6) 0.079(6) Uani d 1
O O1 0.5382(9) 0.5972(17) 0.1872(6) 0.020(4) Uani d 1
O O2 0.5334(9) 0.4720(19) 0.3320(6) 0.026(5) Uani d 1
O O3 0.4391(9) 0.2415(17) 0.1266(6) 0.022(4) Uani d 1
O O4 0.5996(9) 0.1744(17) 0.4797(6) 0.024(4) Uani d 1
O O5 0.6752(9) 0.4560(17) 0.4566(6) 0.024(5) Uani d 1
O O6 0.4228(9) 0.4773(18) 0.3010(7) 0.029(5) Uani d 1
O O7 0.8034(10) 0.297(2) 0.5405(6) 0.031(5) Uani d 1
O O8 0.8010(9) 0.1412(18) 0.3281(6) 0.026(5) Uani d 1
O O9 0.7902(9) -0.0833(17) 0.3531(7) 0.029(5) Uani d 1
O O10 0.4209(9) 0.2474(17) 0.3021(6) 0.025(5) Uani d 1
O O11 0.6855(8) 0.1699(16) 0.3415(5) 0.017(4) Uani d 1
O O12 0.3429(8) 0.3601(19) 0.2536(6) 0.025(5) Uani d 1
O O13 0.8833(8) 0.0448(16) 0.3864(6) 0.018(4) Uani d 1
O O14 0.3550(9) 0.354(2) 0.1573(6) 0.028(5) Uani d 1
O O15 0.6128(9) 0.4719(17) 0.2344(6) 0.024(4) Uani d 1
O O16 0.4417(10) 0.467(2) 0.1265(7) 0.041(6) Uani d 1
O O17 0.6876(9) 0.2973(17) 0.5147(6) 0.024(5) Uani d 1
O O18 0.5224(9) 0.3531(19) 0.1858(6) 0.026(5) Uani d 1
O O19 0.7703(9) -0.0989(18) 0.5057(6) 0.025(5) Uani d 1
O O20 0.7749(9) 0.1507(18) 0.4848(6) 0.026(5) Uani d 1
O O21 0.4220(10) 0.6505(18) 0.1718(6) 0.031(5) Uani d 1
O O22 0.8552(9) -0.0233(17) 0.4604(6) 0.022(4) Uani d 1
O O23 0.6799(9) 0.0777(19) 0.5323(6) 0.031(5) Uani d 1
O O24 0.6708(9) 0.4239(16) 0.3775(6) 0.020(4) Uani d 1
O O25 0.6836(8) 0.0124(15) 0.4485(5) 0.015(4) Uani d 1
O O26 0.6381(9) 0.346(2) 0.1694(6) 0.029(5) Uani d 1
O O27 0.6553(9) -0.1305(16) 0.5023(6) 0.020(4) Uani d 1
O O28 0.5274(9) 0.5998(19) 0.2635(6) 0.026(5) Uani d 1
O O29 0.3995(10) 0.0501(19) 0.2594(7) 0.036(6) Uani d 1
O O30 0.7764(9) 0.0886(16) 0.4003(6) 0.020(4) Uani d 1
O O31 0.3302(9) 0.175(2) 0.2029(6) 0.029(5) Uani d 1
O O32 0.5999(9) 0.1057(17) 0.3871(6) 0.024(4) Uani d 1
O O33 0.4393(9) 0.2470(19) 0.2159(6) 0.027(5) Uani d 1
O O34 0.4387(9) 0.4622(17) 0.2156(6) 0.023(5) Uani d 1
O O35 0.7874(10) 0.3946(18) 0.4670(6) 0.029(5) Uani d 1
O O36 0.7701(9) -0.1516(18) 0.4269(7) 0.028(5) Uani d 1
O O37 0.5822(9) 0.337(2) 0.4188(7) 0.031(5) Uani d 1
O O38 0.7611(10) 0.5677(19) 0.4104(7) 0.031(5) Uani d 1
O O39 0.8690(9) 0.2447(17) 0.4409(6) 0.021(4) Uani d 1
O O40 0.5124(9) 0.3523(17) 0.2633(6) 0.021(4) Uani d 1
O O41 0.7131(10) 0.000(2) 0.2853(7) 0.033(5) Uani d 1
O O42 0.4130(10) 0.653(2) 0.2517(7) 0.034(5) Uani d 1
O O43 0.5329(10) 0.2444(18) 0.3396(6) 0.029(5) Uani d 1
O O44 0.6542(9) -0.192(2) 0.4247(6) 0.030(5) Uani d 1
O O45 0.6772(10) -0.0496(19) 0.3626(7) 0.032(5) Uani d 1
O O46 0.4131(11) 0.045(2) 0.1661(7) 0.039(6) Uani d 1
O O47 0.7955(9) 0.0728(19) 0.5587(6) 0.030(5) Uani d 1
O O48 0.8821(10) -0.1904(19) 0.4010(7) 0.033(5) Uani d 1
O O49 0.3052(10) 0.156(2) 0.2861(8) 0.041(6) Uani d 1
O O50 0.7840(9) 0.3439(18) 0.3878(6) 0.026(5) Uani d 1
O O51 0.6214(10) 0.3481(18) 0.3045(6) 0.029(5) Uani d 1
O O52 0.5628(10) -0.003(2) 0.5306(7) 0.035(6) Uani d 1
O O53 0.8812(11) 0.145(2) 0.5155(7) 0.037(6) Uani d 1
O O54 0.4471(10) 0.3667(19) 0.3756(7) 0.032(5) Uani d 1
O O55 0.3325(10) 0.5437(19) 0.2026(7) 0.032(5) Uani d 1
O O56 0.5575(9) 0.4643(19) 0.1227(7) 0.031(5) Uani d 1
O O57 0.7207(10) 0.2323(19) 0.5948(6) 0.031(5) Uani d 1
O O58 0.6894(9) 0.2508(18) 0.4272(6) 0.025(5) Uani d 1
O O59 0.3099(10) 0.574(2) 0.2860(8) 0.044(6) Uani d 1
O O60 0.9011(11) 0.388(2) 0.5061(7) 0.042(6) Uani d 1
O O61 0.6555(10) 0.578(2) 0.1670(7) 0.038(6) Uani d 1
O O62 0.3267(11) 0.569(2) 0.1180(7) 0.042(6) Uani d 1
O O63 0.5553(9) 0.240(2) 0.1183(6) 0.035(6) Uani d 1
O O64 0.8875(10) -0.079(2) 0.5429(7) 0.041(6) Uani d 1
O O65 0.4944(11) 0.804(2) 0.2223(8) 0.044(7) Uani d 1
O O66 0.6360(11) 0.591(2) 0.3102(7) 0.042(6) Uani d 1
O O67 0.5599(11) -0.119(3) 0.3657(8) 0.053(7) Uani d 1
O O68 0.7269(11) -0.314(2) 0.4826(7) 0.040(6) Uani d 1
O O69 0.5739(9) -0.040(2) 0.4468(7) 0.038(6) Uani d 1
O O70 0.5762(12) 0.411(2) 0.4975(8) 0.050(7) Uani d 1
O O71 0.4845(11) 0.354(3) 0.0611(7) 0.047(7) Uani d 1
O O72 0.3237(12) 0.142(3) 0.1198(8) 0.066(10) Uani d 1
O O1W 0.507(2) 0.230(4) 0.5470(14) 0.116(14) Uani d 1
O O2W 0.183(3) 0.351(5) 0.1078(18) 0.16(2) Uani d 1
O O3W 0.411(3) 0.056(6) 0.368(2) 0.20(3) Uani d 1
O O4W 0.5596(16) 0.067(3) 0.1904(11) 0.085(10) Uani d 1
O O5W 0.607(3) 0.381(5) 0.613(2) 0.18(3) Uani d 1
O O6W 0.4217(11) 0.3834(19) 0.5980(8) 0.041(6) Uani d 1
O O7W 0.7534(9) 0.5184(18) 0.5390(6) 0.028(5) Uani d 1
O O8W 0.9793(11) 0.551(2) 0.4812(7) 0.039(6) Uani d 1
O O9W 0.8762(13) 0.590(3) 0.4374(9) 0.058(8) Uani d 1
O O10W 0.228(2) -0.009(4) 0.1590(14) 0.119(14) Uani d 1
O O11W 0.487(2) -0.069(5) 0.1120(17) 0.144(18) Uani d 1
O O12W 0.4817(16) 0.145(4) -0.0232(13) 0.102(14) Uani d 1
O O13W 0.435(2) 0.305(4) 0.4756(15) 0.123(17) Uani d 1
O O14W 0.404(3) 0.881(7) 0.318(2) 0.22(3) Uani d 1
O O15W 0.5472(13) 0.060(3) 0.2850(9) 0.067(9) Uani d 1
O O16W 0.3934(11) 0.787(2) 0.1020(7) 0.043(6) Uani d 1
O O17W 0.750000 0.575(8) 0.250000 0.17(2) Uani d 1
O O18W 0.2518(10) 0.7397(18) 0.3201(6) 0.029(5) Uani d 1
O O19W 0.8439(15) 0.683(2) 0.5479(9) 0.065(9) Uani d 1

loop_
_atom_site_aniso_label
_atom_site_aniso_U_11
_atom_site_aniso_U_22
_atom_site_aniso_U_33
_atom_site_aniso_U_12
_atom_site_aniso_U_13
_atom_site_aniso_U_23
Zr1 0.0144(14) 0.0259(15) 0.0211(14) -0.0008(12) 0.0038(12) 0.0011(12)
Zr2 0.0110(13) 0.0281(15) 0.0203(14) 0.0015(12) -0.0011(11) 0.0046(12)
Ge1 0.0135(14) 0.0127(14) 0.0146(14) -0.0025(12) 0.0018(12) 0.0021(11)
P1 0.008(3) 0.010(3) 0.010(3) 0.004(3) 0.007(3) 0.002(3)
W1 0.0216(6) 0.0210(6) 0.0211(6) -0.0007(5) 0.0066(5) 0.0018(5)
W2 0.0179(6) 0.0278(7) 0.0205(6) -0.0001(5) 0.0014(5) -0.0001(5)
W3 0.0196(6) 0.0234(6) 0.0263(6) 0.0014(5) 0.0006(5) -0.0002(5)
W4 0.0202(6) 0.0287(7) 0.0209(6) 0.0018(5) 0.0077(5) 0.0031(5)
W5 0.0196(6) 0.0284(7) 0.0275(7) -0.0064(6) -0.0022(5) 0.0071(5)
W6 0.0153(6) 0.0274(7) 0.0288(7) 0.0048(5) 0.0037(5) 0.0002(5)
W7 0.0210(6) 0.0294(7) 0.0199(6) -0.0054(6) 0.0003(5) -0.0010(5)
W8 0.0270(7) 0.0306(7) 0.0181(6) -0.0012(6) 0.0027(5) 0.0030(5)
W9 0.0161(6) 0.0355(7) 0.0208(6) 0.0009(6) 0.0027(5) 0.0044(5)
W10 0.0187(6) 0.0289(7) 0.0258(6) 0.0005(5) 0.0051(5) 0.0040(5)
W11 0.0234(7) 0.0223(6) 0.0373(7) 0.0035(6) 0.0024(6) 0.0060(6)
W12 0.0252(7) 0.0219(6) 0.0287(7) -0.0035(5) -0.0013(5) 0.0058(5)
W13 0.0163(6) 0.0259(7) 0.0317(7) -0.0016(5) 0.0054(5) 0.0016(5)
W14 0.0168(6) 0.0459(8) 0.0203(6) 0.0032(6) 0.0027(5) 0.0008(6)
W15 0.0217(7) 0.0296(7) 0.0226(6) -0.0003(6) -0.0025(5) 0.0029(5)
W16 0.0202(6) 0.0291(7) 0.0256(6) -0.0032(5) 0.0050(5) 0.0089(5)
W17 0.0181(7) 0.0399(8) 0.0272(7) 0.0072(6) 0.0004(5) 0.0062(6)
W18 0.0181(6) 0.0290(7) 0.0243(6) -0.0017(5) -0.0015(5) 0.0042(5)
W19 0.0202(7) 0.0387(8) 0.0324(7) -0.0038(6) 0.0052(6) -0.0102(6)
K1 0.035(4) 0.041(4) 0.050(5) -0.007(4) 0.008(4) 0.022(4)
K2 0.025(4) 0.037(4) 0.055(5) -0.001(3) 0.012(4) -0.006(4)
Na1 0.035(3) 0.034(3) 0.035(3) -0.0008(10) 0.0020(11) 0.0007(10)
Na2 0.045(9) 0.024(7) 0.049(8) 0.008(6) -0.013(7) -0.013(6)
Na3 0.029(7) 0.035(7) 0.055(9) -0.014(6) 0.008(7) -0.015(7)
Na4 0.036(7) 0.015(5) 0.012(5) -0.003(5) 0.003(5) 0.000(4)
Na5 0.021(3) 0.021(3) 0.020(3) 0.0000(10) 0.0020(10) -0.0005(10)
Na6 0.040(3) 0.039(3) 0.040(3) 0.0003(10) 0.0026(11) -0.0007(10)
Na7 0.043(10) 0.071(11) 0.071(11) 0.020(9) -0.042(9) -0.018(9)
Na8 0.043(10) 0.132(18) 0.061(12) -0.006(11) 0.009(9) 0.008(12)
O1 0.020(4) 0.020(4) 0.020(4) 0.0000(10) 0.0017(11) 0.0001(10)
O2 0.022(11) 0.042(13) 0.014(10) 0.006(10) 0.004(9) 0.010(9)
O3 0.022(11) 0.022(11) 0.022(10) 0.002(9) 0.006(9) 0.000(9)
O4 0.023(5) 0.024(5) 0.024(5) -0.0001(10) 0.0022(11) 0.0000(10)
O5 0.015(11) 0.020(11) 0.038(12) -0.005(9) 0.004(9) 0.002(9)
O6 0.024(12) 0.026(11) 0.036(12) 0.002(10) 0.007(10) -0.016(10)
O7 0.033(13) 0.048(14) 0.013(10) -0.019(11) 0.000(9) -0.009(10)
O8 0.026(5) 0.026(5) 0.026(5) -0.0001(10) 0.0023(11) -0.0001(10)
O9 0.020(11) 0.015(10) 0.049(14) 0.008(9) -0.002(10) -0.007(10)
O10 0.020(11) 0.019(10) 0.035(12) 0.003(9) -0.005(9) 0.012(9)
O11 0.017(4) 0.017(4) 0.017(4) 0.0002(10) 0.0015(11) 0.0002(10)
O12 0.009(10) 0.045(13) 0.020(10) 0.004(10) -0.003(8) 0.010(10)
O13 0.018(4) 0.019(4) 0.019(4) 0.0000(10) 0.0018(11) -0.0002(10)
O14 0.016(11) 0.049(14) 0.019(10) 0.015(10) -0.002(9) 0.008(10)
O15 0.024(5) 0.024(5) 0.024(5) -0.0003(10) 0.0022(11) 0.0001(10)
O16 0.020(12) 0.072(18) 0.032(13) 0.009(12) 0.005(10) 0.010(12)
O17 0.030(12) 0.019(10) 0.023(11) -0.012(9) 0.002(9) -0.003(9)
O18 0.018(11) 0.044(13) 0.016(10) 0.007(10) 0.006(9) 0.011(9)
O19 0.023(11) 0.025(11) 0.028(11) -0.002(9) 0.006(9) 0.010(9)
O20 0.022(11) 0.031(12) 0.022(11) -0.013(10) -0.009(9) 0.008(9)
O21 0.043(14) 0.026(11) 0.023(11) -0.007(11) -0.005(10) 0.015(9)
O22 0.022(4) 0.022(4) 0.022(4) 0.0000(10) 0.0018(11) -0.0001(10)
O23 0.025(12) 0.039(13) 0.028(11) -0.012(10) -0.008(9) 0.024(10)
O24 0.020(4) 0.020(4) 0.020(4) 0.0000(10) 0.0017(11) 0.0003(10)
O25 0.015(4) 0.015(4) 0.015(4) -0.0004(10) 0.0015(11) -0.0001(10)
O26 0.019(11) 0.057(15) 0.008(9) 0.007(11) -0.003(8) 0.007(10)
O27 0.020(4) 0.020(4) 0.020(4) -0.0001(10) 0.0017(11) 0.0003(10)
O28 0.018(11) 0.036(12) 0.024(11) 0.010(10) 0.000(9) 0.002(9)
O29 0.032(13) 0.030(13) 0.049(14) 0.010(11) 0.017(12) 0.005(11)
O30 0.020(4) 0.020(4) 0.020(4) 0.0001(10) 0.0019(11) 0.0001(10)
O31 0.012(10) 0.046(14) 0.032(12) -0.016(10) 0.009(9) -0.016(10)
O32 0.024(5) 0.024(5) 0.024(5) 0.0001(10) 0.0021(11) 0.0002(10)
O33 0.014(11) 0.041(13) 0.027(11) 0.017(10) 0.003(9) 0.011(10)
O34 0.017(11) 0.027(11) 0.025(11) 0.001(9) 0.009(9) -0.003(9)
O35 0.029(5) 0.029(5) 0.029(5) -0.0002(10) 0.0024(11) 0.0000(10)
O36 0.016(11) 0.028(12) 0.038(12) -0.014(9) -0.007(9) 0.015(10)
O37 0.017(11) 0.043(13) 0.034(12) 0.000(10) 0.004(9) 0.019(11)
O38 0.029(12) 0.035(13) 0.031(12) -0.014(10) 0.015(10) -0.001(10)
O39 0.021(4) 0.021(4) 0.021(4) 0.0000(10) 0.0021(11) -0.0002(10)
O40 0.021(4) 0.020(4) 0.021(4) 0.0000(10) 0.0020(11) 0.0002(10)
O41 0.023(12) 0.043(14) 0.032(12) 0.002(11) -0.001(10) 0.003(11)
O42 0.023(12) 0.034(13) 0.045(14) 0.012(10) 0.007(11) -0.001(11)
O43 0.029(5) 0.029(5) 0.029(5) 0.0000(10) 0.0026(11) -0.0001(10)
O44 0.030(13) 0.045(14) 0.014(10) 0.013(11) 0.002(9) 0.003(9)
O45 0.031(5) 0.032(5) 0.032(5) -0.0002(10) 0.0028(11) 0.0001(10)
O46 0.042(15) 0.036(13) 0.041(14) -0.002(11) 0.013(12) -0.026(11)
O47 0.019(11) 0.038(13) 0.031(12) -0.011(10) -0.004(9) 0.005(10)
O48 0.033(5) 0.033(5) 0.032(5) 0.001(2) 0.003(2) 0.000(2)
O49 0.019(12) 0.038(14) 0.068(17) -0.017(11) 0.018(12) -0.007(13)
O50 0.026(5) 0.026(5) 0.026(5) -0.0001(10) 0.0024(11) -0.0002(10)
O51 0.029(5) 0.029(5) 0.028(5) 0.0001(10) 0.0026(11) 0.0002(10)
O52 0.032(13) 0.042(14) 0.031(12) -0.008(11) 0.010(10) 0.025(11)
O53 0.039(14) 0.044(14) 0.029(12) -0.004(12) 0.005(11) 0.002(11)
O54 0.032(5) 0.032(5) 0.032(5) 0.0001(10) 0.0029(11) -0.0001(10)
O55 0.032(5) 0.032(5) 0.032(5) 0.0001(10) 0.0030(11) -0.0001(10)
O56 0.017(11) 0.037(13) 0.040(13) 0.007(10) 0.002(10) 0.028(11)
O57 0.037(13) 0.033(12) 0.023(11) -0.006(11) 0.007(10) 0.005(10)
O58 0.021(11) 0.028(12) 0.027(11) 0.000(9) 0.006(9) 0.008(9)
O59 0.032(14) 0.047(15) 0.054(16) 0.000(12) 0.017(12) 0.009(13)
O60 0.037(14) 0.043(14) 0.043(14) -0.007(12) -0.008(12) 0.007(12)
O61 0.020(12) 0.044(14) 0.051(15) -0.020(11) 0.001(11) -0.012(12)
O62 0.037(14) 0.055(16) 0.032(13) 0.016(13) 0.001(11) 0.016(12)
O63 0.019(12) 0.058(15) 0.027(12) 0.017(11) -0.005(9) -0.025(11)
O64 0.027(13) 0.055(16) 0.039(14) 0.001(12) 0.000(11) -0.018(12)
O65 0.033(14) 0.032(13) 0.068(18) 0.015(11) 0.012(13) 0.023(13)
O66 0.042(6) 0.042(6) 0.042(6) -0.0001(10) 0.0036(12) 0.0000(10)
O67 0.035(15) 0.064(18) 0.057(17) -0.011(14) -0.008(13) 0.006(15)
O68 0.048(15) 0.034(13) 0.038(13) -0.024(12) -0.008(12) -0.002(11)
O69 0.018(12) 0.052(15) 0.046(14) 0.003(11) 0.005(11) 0.011(12)
O70 0.051(17) 0.059(17) 0.043(15) 0.011(14) 0.014(13) -0.012(13)
O71 0.033(14) 0.077(19) 0.032(13) 0.000(14) 0.007(11) 0.008(13)
O72 0.053(18) 0.11(3) 0.043(16) -0.046(18) 0.032(14) -0.029(16)
O1W 0.116(14) 0.116(14) 0.116(14) 0.000(2) 0.011(2) 0.000(2)
O2W 0.16(2) 0.16(2) 0.16(2) 0.000(2) 0.015(3) 0.000(2)
O3W 0.20(3) 0.20(3) 0.20(3) 0.000(2) 0.018(3) 0.000(2)
O4W 0.084(10) 0.085(10) 0.085(10) -0.0001(10) 0.0077(14) 0.0000(10)
O5W 0.13(5) 0.16(5) 0.25(7) 0.08(4) -0.01(5) -0.01(5)
O6W 0.043(15) 0.025(12) 0.055(16) 0.003(11) -0.001(12) -0.014(11)
O7W 0.029(5) 0.027(5) 0.028(5) 0.001(2) 0.002(2) 0.001(2)
O8W 0.038(6) 0.039(6) 0.039(6) 0.000(2) 0.004(2) 0.000(2)
O9W 0.058(8) 0.058(8) 0.058(8) -0.001(2) 0.005(2) 0.001(2)
O10W 0.119(15) 0.119(15) 0.119(15) 0.000(2) 0.011(2) 0.000(2)
O11W 0.144(18) 0.144(18) 0.144(18) 0.000(2) 0.013(3) 0.000(2)
O12W 0.07(3) 0.12(3) 0.11(3) -0.06(2) 0.00(2) -0.04(3)
O13W 0.15(4) 0.09(3) 0.14(4) -0.04(3) 0.08(3) -0.02(3)
O14W 0.22(3) 0.22(3) 0.22(3) 0.000(2) 0.020(3) 0.000(2)
O15W 0.042(17) 0.09(2) 0.07(2) 0.010(17) -0.013(15) -0.009(18)
O16W 0.042(6) 0.043(6) 0.042(6) -0.002(2) 0.003(2) 0.003(2)
O17W 0.17(2) 0.17(2) 0.17(2) 0.000 0.015(2) 0.000
O18W 0.029(5) 0.028(5) 0.028(5) 0.002(2) 0.002(2) -0.001(2)
O19W 0.10(3) 0.041(16) 0.055(18) 0.014(17) 0.011(17) -0.020(14)

loop_
_atom_type_symbol
_atom_type_description
_atom_type_scat_dispersion_real
_atom_type_scat_dispersion_imag
_atom_type_scat_source
O O 0.0106 0.0060 'International Tables Vol C Tables 4.2.6.8 and 6.1.1.4'
H H 0.0000 0.0000 'International Tables Vol C Tables 4.2.6.8 and 6.1.1.4'
Zr Zr -2.9673 0.5597 'International Tables Vol C Tables 4.2.6.8 and 6.1.1.4'
W W -0.8490 6.8722 'International Tables Vol C Tables 4.2.6.8 and 6.1.1.4'
Ge Ge 0.1547 1.8001 'International Tables Vol C Tables 4.2.6.8 and 6.1.1.4'
P P 0.1023 0.0942 'International Tables Vol C Tables 4.2.6.8 and 6.1.1.4'
K K 0.2009 0.2494 'International Tables Vol C Tables 4.2.6.8 and 6.1.1.4'
Na Na 0.0362 0.0249 'International Tables Vol C Tables 4.2.6.8 and 6.1.1.4'

loop_
_geom_angle_atom_site_label_1
_geom_angle_atom_site_label_2
_geom_angle_atom_site_label_3
_geom_angle_site_symmetry_1
_geom_angle_site_symmetry_3
_geom_angle
O8 Zr1 O39 . . 151.2(8)
O8 Zr1 O50 . . 94.9(8)
O39 Zr1 O50 . . 80.3(8)
O8 Zr1 O26 . 2_655 80.1(8)
O39 Zr1 O26 . 2_655 125.7(8)
O50 Zr1 O26 . 2_655 78.1(8)
O8 Zr1 O63 . 2_655 123.7(8)
O39 Zr1 O63 . 2_655 78.8(8)
O50 Zr1 O63 . 2_655 128.8(9)
O26 Zr1 O63 2_655 2_655 77.3(8)
O8 Zr1 O13 . . 82.0(8)
O39 Zr1 O13 . . 87.5(7)
O50 Zr1 O13 . . 148.4(7)
O26 Zr1 O13 2_655 . 131.4(8)
O63 Zr1 O13 2_655 . 76.0(8)
O8 Zr1 O30 . . 69.0(7)
O39 Zr1 O30 . . 82.3(7)
O50 Zr1 O30 . . 81.7(7)
O26 Zr1 O30 2_655 . 141.2(7)
O63 Zr1 O30 2_655 . 139.6(7)
O13 Zr1 O30 . . 67.8(7)
O8 Zr1 W2 . . 27.1(6)
O39 Zr1 W2 . . 124.2(5)
O50 Zr1 W2 . . 86.4(6)
O26 Zr1 W2 2_655 . 103.4(5)
O63 Zr1 W2 2_655 . 143.0(7)
O13 Zr1 W2 . . 76.6(5)
O30 Zr1 W2 . . 42.1(5)
O8 Zr1 Na8 . 2_655 59.9(7)
O39 Zr1 Na8 . 2_655 126.2(6)
O50 Zr1 Na8 . 2_655 46.8(6)
O26 Zr1 Na8 2_655 2_655 46.0(6)
O63 Zr1 Na8 2_655 2_655 123.2(6)
O13 Zr1 Na8 . 2_655 141.9(6)
O30 Zr1 Na8 . 2_655 96.8(6)
W2 Zr1 Na8 . 2_655 69.7(3)
O8 Zr1 Na6 . 2_655 129.3(6)
O39 Zr1 Na6 . 2_655 50.8(6)
O50 Zr1 Na6 . 2_655 130.9(6)
O26 Zr1 Na6 2_655 2_655 123.9(6)
O63 Zr1 Na6 2_655 2_655 46.7(6)
O13 Zr1 Na6 . 2_655 48.0(6)
O30 Zr1 Na6 . 2_655 94.2(5)
W2 Zr1 Na6 . 2_655 122.2(2)
Na8 Zr1 Na6 2_655 2_655 168.0(4)
O11 Zr2 O32 . . 79.2(7)
O11 Zr2 O24 . . 99.4(7)
O32 Zr2 O24 . . 146.0(8)
O11 Zr2 O43 . . 115.8(8)
O32 Zr2 O43 . . 76.4(8)
O24 Zr2 O43 . . 131.4(8)
O11 Zr2 O37 . . 148.7(8)
O32 Zr2 O37 . . 85.2(8)
O24 Zr2 O37 . . 78.8(8)
O43 Zr2 O37 . . 86.1(8)
O11 Zr2 O51 . . 79.8(8)
O32 Zr2 O51 . . 134.0(8)
O24 Zr2 O51 . . 77.9(8)
O43 Zr2 O51 . . 76.7(8)
O37 Zr2 O51 . . 129.1(8)
O11 Zr2 O58 . . 81.5(7)
O32 Zr2 O58 . . 77.4(7)
O24 Zr2 O58 . . 68.8(7)
O43 Zr2 O58 . . 144.8(7)
O37 Zr2 O58 . . 68.6(7)
O51 Zr2 O58 . . 138.3(7)
O11 Zr2 W1 . . 87.8(5)
O32 Zr2 W1 . . 120.0(6)
O24 Zr2 W1 . . 26.8(5)
O43 Zr2 W1 . . 154.4(6)
O37 Zr2 W1 . . 76.7(6)
O51 Zr2 W1 . . 99.5(6)
O58 Zr2 W1 . . 42.7(5)
O11 Zr2 K1 . . 125.7(5)
O32 Zr2 K1 . . 46.8(6)
O24 Zr2 K1 . . 127.4(5)
O43 Zr2 K1 . . 54.2(6)
O37 Zr2 K1 . . 48.7(6)
O51 Zr2 K1 . . 130.3(6)
O58 Zr2 K1 . . 90.6(5)
W1 Zr2 K1 . . 120.75(16)
O11 Zr2 Na8 . 2_655 57.5(6)
O32 Zr2 Na8 . 2_655 136.6(6)
O24 Zr2 Na8 . 2_655 51.2(6)
O43 Zr2 Na8 . 2_655 123.5(6)
O37 Zr2 Na8 . 2_655 129.9(7)
O51 Zr2 Na8 . 2_655 47.0(6)
O58 Zr2 Na8 . 2_655 91.7(5)
W1 Zr2 Na8 . 2_655 59.8(3)
K1 Zr2 Na8 . 2_655 176.4(4)
O58 Ge1 O25 . . 109.9(9)
O58 Ge1 O20 . . 109.4(10)
O25 Ge1 O20 . . 105.8(9)
O58 Ge1 O30 . . 112.9(9)
O25 Ge1 O30 . . 109.6(9)
O20 Ge1 O30 . . 109.0(10)
O33 P1 O40 . . 110.6(11)
O33 P1 O18 . . 111.1(12)
O40 P1 O18 . . 113.0(11)
O33 P1 O34 . . 106.6(11)
O40 P1 O34 . . 107.9(11)
O18 P1 O34 . . 107.3(11)
O38 W1 O50 . . 102.6(10)
O38 W1 O24 . . 102.5(10)
O50 W1 O24 . . 96.7(9)
O38 W1 O35 . . 95.1(10)
O50 W1 O35 . . 88.6(9)
O24 W1 O35 . . 159.9(8)
O38 W1 O5 . . 100.8(9)
O50 W1 O5 . . 155.4(9)
O24 W1 O5 . . 85.5(8)
O35 W1 O5 . . 81.8(8)
O38 W1 O58 . . 172.8(9)
O50 W1 O58 . . 84.5(8)
O24 W1 O58 . . 75.3(8)
O35 W1 O58 . . 86.0(8)
O5 W1 O58 . . 72.3(7)
O38 W1 Zr2 . . 133.5(8)
O50 W1 Zr2 . . 86.1(7)
O24 W1 Zr2 . . 31.1(6)
O35 W1 Zr2 . . 131.0(6)
O5 W1 Zr2 . . 83.3(6)
O58 W1 Zr2 . . 45.1(5)
O38 W1 Na8 . 2_655 85.9(8)
O50 W1 Na8 . 2_655 49.6(7)
O24 W1 Na8 . 2_655 55.1(6)
O35 W1 Na8 . 2_655 136.8(7)
O5 W1 Na8 . 2_655 140.5(7)
O58 W1 Na8 . 2_655 98.2(6)
Zr2 W1 Na8 . 2_655 65.3(3)
O41 W2 O11 . . 103.2(9)
O41 W2 O8 . . 104.4(10)
O11 W2 O8 . . 95.5(9)
O41 W2 O9 . . 98.5(10)
O11 W2 O9 . . 155.6(9)
O8 W2 O9 . . 89.7(9)
O41 W2 O45 . . 94.8(10)
O11 W2 O45 . . 86.0(8)
O8 W2 O45 . . 159.8(9)
O9 W2 O45 . . 81.2(9)
O41 W2 O30 . . 170.3(9)
O11 W2 O30 . . 86.5(7)
O8 W2 O30 . . 75.1(8)
O9 W2 O30 . . 71.8(8)
O45 W2 O30 . . 84.8(8)
O41 W2 Zr1 . . 135.3(7)
O11 W2 Zr1 . . 88.5(6)
O8 W2 Zr1 . . 30.9(6)
O9 W2 Zr1 . . 83.8(6)
O45 W2 Zr1 . . 129.3(6)
O30 W2 Zr1 . . 44.5(5)
O48 W3 O13 . . 100.6(9)
O48 W3 O9 . . 99.9(9)
O13 W3 O9 . . 93.0(9)
O48 W3 O22 . . 101.9(9)
O13 W3 O22 . . 90.6(8)
O9 W3 O22 . . 156.9(8)
O48 W3 O36 . . 98.0(10)
O13 W3 O36 . . 161.3(9)
O9 W3 O36 . . 85.7(9)
O22 W3 O36 . . 83.7(9)
O48 W3 O30 . . 172.7(9)
O13 W3 O30 . . 75.6(7)
O9 W3 O30 . . 74.3(7)
O22 W3 O30 . . 84.5(8)
O36 W3 O30 . . 86.1(8)
O70 W4 O37 . . 100.6(11)
O70 W4 O5 . . 100.4(11)
O37 W4 O5 . . 94.4(9)
O70 W4 O4 . . 100.0(11)
O37 W4 O4 . . 91.9(9)
O5 W4 O4 . . 157.1(8)
O70 W4 O17 . . 98.6(11)
O37 W4 O17 . . 160.6(9)
O5 W4 O17 . . 85.0(8)
O4 W4 O17 . . 81.8(8)
O70 W4 O58 . . 174.5(11)
O37 W4 O58 . . 76.9(8)
O5 W4 O58 . . 75.1(8)
O4 W4 O58 . . 85.0(8)
O17 W4 O58 . . 84.2(8)
O70 W4 K1 . . 89.1(9)
O37 W4 K1 . . 46.8(7)
O5 W4 K1 . . 141.2(7)
O4 W4 K1 . . 49.2(6)
O17 W4 K1 . . 130.9(5)
O58 W4 K1 . . 92.6(5)
O67 W5 O32 . . 103.4(12)
O67 W5 O45 . . 102.0(12)
O32 W5 O45 . . 92.7(9)
O67 W5 O69 . . 97.6(12)
O32 W5 O69 . . 88.7(9)
O45 W5 O69 . . 159.4(10)
O67 W5 O44 . . 99.1(11)
O32 W5 O44 . . 156.9(9)
O45 W5 O44 . . 87.8(9)
O69 W5 O44 . . 83.0(9)
O67 W5 O25 . . 166.4(10)
O32 W5 O25 . . 85.7(8)
O45 W5 O25 . . 87.5(8)
O69 W5 O25 . . 72.2(8)
O44 W5 O25 . . 71.3(8)
O67 W5 K1 . . 84.9(10)
O32 W5 K1 . . 44.9(6)
O45 W5 K1 . . 137.0(7)
O69 W5 K1 . . 50.8(7)
O44 W5 K1 . . 133.5(6)
O25 W5 K1 . . 94.9(5)
O59 W6 O12 . . 102.6(10)
O59 W6 O6 . . 101.3(11)
O12 W6 O6 . . 90.6(9)
O59 W6 O42 . . 100.2(10)
O12 W6 O42 . . 157.3(8)
O6 W6 O42 . . 85.5(9)
O59 W6 O55 . . 100.9(11)
O12 W6 O55 . . 89.9(9)
O6 W6 O55 . . 157.2(9)
O42 W6 O55 . . 85.3(10)
O59 W6 O34 . . 170.9(10)
O12 W6 O34 . . 84.2(8)
O6 W6 O34 . . 84.5(8)
O42 W6 O34 . . 73.1(8)
O55 W6 O34 . . 72.9(8)
O59 W6 K2 . 2 52.5(8)
O12 W6 K2 . 2 51.3(6)
O6 W6 K2 . 2 90.2(7)
O42 W6 K2 . 2 150.9(6)
O55 W6 K2 . 2 107.7(7)
O34 W6 K2 . 2 135.2(5)
O59 W6 K2 . . 89.7(9)
O12 W6 K2 . . 47.1(6)
O6 W6 K2 . . 137.7(6)
O42 W6 K2 . . 132.9(7)
O55 W6 K2 . . 47.7(7)
O34 W6 K2 . . 90.6(5)
K2 W6 K2 2 . 64.5(2)
O60 W7 O39 . . 102.6(11)
O60 W7 O35 . . 101.5(11)
O39 W7 O35 . . 94.0(9)
O60 W7 O7 . . 97.7(10)
O39 W7 O7 . . 159.1(9)
O35 W7 O7 . . 86.4(9)
O60 W7 O53 . . 100.1(11)
O39 W7 O53 . . 88.9(9)
O35 W7 O53 . . 157.0(9)
O7 W7 O53 . . 83.0(9)
O60 W7 O20 . . 166.4(9)
O39 W7 O20 . . 87.8(8)
O35 W7 O20 . . 86.3(8)
O7 W7 O20 . . 71.4(8)
O53 W7 O20 . . 71.1(8)
O57 W8 O17 . . 102.6(10)
O57 W8 O7 . . 101.5(9)
O17 W8 O7 . . 92.0(9)
O57 W8 O23 . . 100.5(10)
O17 W8 O23 . . 87.2(9)
O7 W8 O23 . . 157.6(9)
O57 W8 O47 . . 99.3(10)
O17 W8 O47 . . 158.0(9)
O7 W8 O47 . . 86.1(9)
O23 W8 O47 . . 86.4(9)
O57 W8 O20 . . 170.5(9)
O17 W8 O20 . . 85.2(8)
O7 W8 O20 . . 72.6(8)
O23 W8 O20 . . 85.1(8)
O47 W8 O20 . . 73.3(8)
O54 W9 O43 . . 100.7(10)
O54 W9 O10 . . 102.6(10)
O43 W9 O10 . . 94.2(9)
O54 W9 O2 . . 100.4(9)
O43 W9 O2 . . 88.3(9)
O10 W9 O2 . . 156.0(8)
O54 W9 O6 . . 96.4(9)
O43 W9 O6 . . 162.3(9)
O10 W9 O6 . . 86.7(8)
O2 W9 O6 . . 83.9(8)
O54 W9 O40 . . 174.9(9)
O43 W9 O40 . . 81.5(8)
O10 W9 O40 . . 81.7(8)
O2 W9 O40 . . 75.1(7)
O6 W9 O40 . . 81.1(7)
O54 W9 K1 . . 49.4(7)
O43 W9 K1 . . 53.6(7)
O10 W9 K1 . . 90.8(6)
O2 W9 K1 . . 109.6(6)
O6 W9 K1 . . 144.1(6)
O40 W9 K1 . . 133.9(5)
O61 W10 O26 . . 99.2(11)
O61 W10 O15 . . 100.0(10)
O26 W10 O15 . . 91.7(8)
O61 W10 O56 . . 102.9(10)
O26 W10 O56 . . 89.4(9)
O15 W10 O56 . . 156.6(8)
O61 W10 O1 . . 99.2(10)
O26 W10 O1 . . 161.6(9)
O15 W10 O1 . . 85.0(8)
O56 W10 O1 . . 86.6(8)
O61 W10 O18 . . 177.4(9)
O26 W10 O18 . . 80.3(8)
O15 W10 O18 . . 82.6(8)
O56 W10 O18 . . 74.6(8)
O1 W10 O18 . . 81.4(8)
O61 W10 Na8 . . 58.3(9)
O26 W10 Na8 . . 48.1(8)
O15 W10 Na8 . . 76.4(7)
O56 W10 Na8 . . 120.3(7)
O1 W10 Na8 . . 146.6(7)
O18 W10 Na8 . . 122.4(6)
O65 W11 O28 . . 101.3(11)
O65 W11 O1 . . 105.2(10)
O28 W11 O1 . . 84.8(8)
O65 W11 O21 . . 102.8(11)
O28 W11 O21 . . 155.8(9)
O1 W11 O21 . . 90.5(9)
O65 W11 O42 . . 98.6(10)
O28 W11 O42 . . 88.1(9)
O1 W11 O42 . . 156.1(9)
O21 W11 O42 . . 86.6(10)
O65 W11 O34 . . 168.8(9)
O28 W11 O34 . . 83.5(8)
O1 W11 O34 . . 85.2(7)
O21 W11 O34 . . 72.4(8)
O42 W11 O34 . . 71.3(8)
O68 W12 O44 . . 102.1(10)
O68 W12 O36 . . 104.2(11)
O44 W12 O36 . . 90.1(9)
O68 W12 O19 . . 97.8(10)
O44 W12 O19 . . 159.8(9)
O36 W12 O19 . . 88.0(9)
O68 W12 O27 . . 98.9(10)
O44 W12 O27 . . 88.3(8)
O36 W12 O27 . . 156.7(9)
O19 W12 O27 . . 85.5(8)
O68 W12 O25 . . 170.7(10)
O44 W12 O25 . . 74.4(8)
O36 W12 O25 . . 84.6(8)
O19 W12 O25 . . 85.4(8)
O27 W12 O25 . . 72.6(7)
O29 W13 O49 . . 102.1(11)
O29 W13 O31 . . 96.6(11)
O49 W13 O31 . . 101.9(10)
O29 W13 O10 . . 93.9(10)
O49 W13 O10 . . 100.1(11)
O31 W13 O10 . . 153.1(8)
O29 W13 O12 . . 166.4(9)
O49 W13 O12 . . 91.0(10)
O31 W13 O12 . . 84.0(9)
O10 W13 O12 . . 80.2(8)
O29 W13 O33 . . 86.7(9)
O49 W13 O33 . . 170.4(10)
O31 W13 O33 . . 73.1(7)
O10 W13 O33 . . 82.9(8)
O12 W13 O33 . . 80.5(7)
O29 W13 Na3 . . 33.7(7)
O49 W13 Na3 . . 135.8(8)
O31 W13 Na3 . . 87.0(7)
O10 W13 Na3 . . 88.1(6)
O12 W13 Na3 . . 133.1(6)
O33 W13 Na3 . . 53.0(5)
O29 W13 K2 . 2 142.2(7)
O49 W13 K2 . 2 42.4(8)
O31 W13 K2 . 2 102.7(6)
O10 W13 K2 . 2 83.3(6)
O12 W13 K2 . 2 49.7(5)
O33 W13 K2 . 2 129.9(5)
Na3 W13 K2 . 2 170.2(3)
O29 W13 K2 . . 138.4(9)
O49 W13 K2 . . 82.2(9)
O31 W13 K2 . . 43.0(7)
O10 W13 K2 . . 126.5(6)
O12 W13 K2 . . 46.3(6)
O33 W13 K2 . . 88.7(5)
Na3 W13 K2 . . 126.7(3)
K2 W13 K2 2 . 62.7(2)
O71 W14 O63 . . 100.5(11)
O71 W14 O3 . . 101.5(11)
O63 W14 O3 . . 93.9(10)
O71 W14 O56 . . 100.0(11)
O63 W14 O56 . . 88.2(10)
O3 W14 O56 . . 157.6(9)
O71 W14 O16 . . 97.0(11)
O63 W14 O16 . . 162.2(9)
O3 W14 O16 . . 85.5(9)
O56 W14 O16 . . 85.7(10)
O71 W14 O18 . . 173.9(10)
O63 W14 O18 . . 80.3(8)
O3 W14 O18 . . 84.4(8)
O56 W14 O18 . . 73.9(8)
O16 W14 O18 . . 82.0(8)
O71 W14 Na6 . . 59.8(10)
O63 W14 Na6 . . 49.5(7)
O3 W14 Na6 . . 76.7(6)
O56 W14 Na6 . . 120.3(7)
O16 W14 Na6 . . 146.2(8)
O18 W14 Na6 . . 123.7(6)
O64 W15 O53 . . 99.0(11)
O64 W15 O47 . . 100.5(10)
O53 W15 O47 . . 88.4(9)
O64 W15 O22 . . 101.0(10)
O53 W15 O22 . . 90.0(9)
O47 W15 O22 . . 158.4(9)
O64 W15 O19 . . 100.7(10)
O53 W15 O19 . . 160.2(9)
O47 W15 O19 . . 86.8(9)
O22 W15 O19 . . 87.5(8)
O64 W15 O20 . . 170.6(9)
O53 W15 O20 . . 73.2(9)
O47 W15 O20 . . 74.5(8)
O22 W15 O20 . . 84.4(8)
O19 W15 O20 . . 87.1(8)
O52 W16 O4 . . 101.7(10)
O52 W16 O23 . . 100.7(10)
O4 W16 O23 . . 87.3(9)
O52 W16 O69 . . 100.8(10)
O4 W16 O69 . . 91.2(9)
O23 W16 O69 . . 158.3(9)
O52 W16 O27 . . 98.6(9)
O4 W16 O27 . . 159.4(8)
O23 W16 O27 . . 85.9(9)
O69 W16 O27 . . 88.0(9)
O52 W16 O25 . . 169.7(9)
O4 W16 O25 . . 87.2(7)
O23 W16 O25 . . 84.7(8)
O69 W16 O25 . . 73.6(8)
O27 W16 O25 . . 72.9(7)
O52 W16 K1 . . 88.7(7)
O4 W16 K1 . . 47.2(6)
O23 W16 K1 . . 134.5(7)
O69 W16 K1 . . 49.1(7)
O27 W16 K1 . . 136.9(6)
O25 W16 K1 . . 93.7(5)
O62 W17 O14 . . 103.7(11)
O62 W17 O16 . . 103.1(10)
O14 W17 O16 . . 89.1(10)
O62 W17 O55 . . 97.7(10)
O14 W17 O55 . . 90.9(9)
O16 W17 O55 . . 158.6(10)
O62 W17 O21 . . 99.2(11)
O14 W17 O21 . . 157.1(8)
O16 W17 O21 . . 86.6(11)
O55 W17 O21 . . 85.1(9)
O62 W17 O34 . . 167.9(9)
O14 W17 O34 . . 84.0(8)
O16 W17 O34 . . 86.2(8)
O55 W17 O34 . . 72.6(8)
O21 W17 O34 . . 73.3(8)
O62 W17 K2 . . 84.7(8)
O14 W17 K2 . . 46.5(6)
O16 W17 K2 . . 135.0(8)
O55 W17 K2 . . 51.6(7)
O21 W17 K2 . . 136.5(7)
O34 W17 K2 . . 94.3(5)
O66 W18 O51 . . 103.0(11)
O66 W18 O15 . . 101.8(10)
O51 W18 O15 . . 91.4(9)
O66 W18 O2 . . 99.8(10)
O51 W18 O2 . . 88.8(9)
O15 W18 O2 . . 157.7(9)
O66 W18 O28 . . 96.6(10)
O51 W18 O28 . . 160.3(9)
O15 W18 O28 . . 86.8(8)
O2 W18 O28 . . 85.6(8)
O66 W18 O40 . . 174.1(9)
O51 W18 O40 . . 78.5(8)
O15 W18 O40 . . 83.8(8)
O2 W18 O40 . . 74.4(8)
O28 W18 O40 . . 81.8(8)
O66 W18 Na8 . 2_655 62.7(9)
O51 W18 Na8 . 2_655 48.5(8)
O15 W18 Na8 . 2_655 75.3(7)
O2 W18 Na8 . 2_655 120.0(6)
O28 W18 Na8 . 2_655 148.2(7)
O40 W18 Na8 . 2_655 121.1(6)
O72 W19 O46 . . 100.5(14)
O72 W19 O31 . . 98.1(10)
O46 W19 O31 . . 97.7(10)
O72 W19 O3 . . 102.3(10)
O46 W19 O3 . . 94.1(10)
O31 W19 O3 . . 154.1(8)
O72 W19 O14 . . 94.5(13)
O46 W19 O14 . . 164.8(10)
O31 W19 O14 . . 82.5(9)
O3 W19 O14 . . 80.2(8)
O72 W19 O33 . . 169.9(10)
O46 W19 O33 . . 86.2(9)
O31 W19 O33 . . 73.3(8)
O3 W19 O33 . . 84.6(8)
O14 W19 O33 . . 79.3(8)
O72 W19 Na3 . . 134.8(12)
O46 W19 Na3 . . 35.3(8)
O31 W19 Na3 . . 84.1(7)
O3 W19 Na3 . . 92.5(6)
O14 W19 Na3 . . 130.2(6)
O33 W19 Na3 . . 50.9(5)
O72 W19 K2 . . 79.0(10)
O46 W19 K2 . . 141.7(8)
O31 W19 K2 . . 45.6(7)
O3 W19 K2 . . 123.7(6)
O14 W19 K2 . . 44.1(6)
O33 W19 K2 . . 91.1(5)
Na3 W19 K2 . . 126.4(2)
O3W K1 O52 . 3_656 76.2(16)
O3W K1 O32 . . 101.9(16)
O52 K1 O32 3_656 . 123.3(7)
O3W K1 O13W . . 108.7(19)
O52 K1 O13W 3_656 . 76.6(10)
O32 K1 O13W . . 147.1(11)
O3W K1 O37 . . 136.3(16)
O52 K1 O37 3_656 . 147.5(7)
O32 K1 O37 . . 61.1(6)
O13W K1 O37 . . 88.0(10)
O3W K1 O4 . . 157.7(16)
O52 K1 O4 3_656 . 94.1(7)
O32 K1 O4 . . 66.4(6)
O13W K1 O4 . . 88.0(12)
O37 K1 O4 . . 56.3(6)
O3W K1 O69 . . 102.5(16)
O52 K1 O69 3_656 . 69.8(7)
O32 K1 O69 . . 55.1(6)
O13W K1 O69 . . 126.3(12)
O37 K1 O69 . . 98.5(7)
O4 K1 O69 . . 55.2(6)
O3W K1 O54 . . 79.7(16)
O52 K1 O54 3_656 . 130.2(7)
O32 K1 O54 . . 103.8(6)
O13W K1 O54 . . 71.0(11)
O37 K1 O54 . . 67.9(6)
O4 K1 O54 . . 120.8(6)
O69 K1 O54 . . 158.9(7)
O3W K1 O43 . . 78.7(16)
O52 K1 O43 3_656 . 152.6(7)
O32 K1 O43 . . 52.4(6)
O13W K1 O43 . . 122.4(10)
O37 K1 O43 . . 58.8(6)
O4 K1 O43 . . 105.3(6)
O69 K1 O43 . . 105.6(6)
O54 K1 O43 . . 53.8(6)
O3W K1 W4 . . 163.5(15)
O52 K1 W4 3_656 . 120.1(6)
O32 K1 W4 . . 67.8(4)
O13W K1 W4 . . 79.6(10)
O37 K1 W4 . . 27.6(4)
O4 K1 W4 . . 30.8(4)
O69 K1 W4 . . 82.5(5)
O54 K1 W4 . . 90.1(5)
O43 K1 W4 . . 84.9(4)
O3W K1 W9 . . 72.6(15)
O52 K1 W9 3_656 . 144.0(6)
O32 K1 W9 . . 80.9(4)
O13W K1 W9 . . 96.8(10)
O37 K1 W9 . . 65.4(4)
O4 K1 W9 . . 121.3(4)
O69 K1 W9 . . 134.3(5)
O54 K1 W9 . . 25.9(4)
O43 K1 W9 . . 28.9(4)
W4 K1 W9 . . 92.60(16)
O3W K1 Zr2 . . 109.8(15)
O52 K1 Zr2 3_656 . 155.4(6)
O32 K1 Zr2 . . 32.9(4)
O13W K1 Zr2 . . 121.1(8)
O37 K1 Zr2 . . 34.5(5)
O4 K1 Zr2 . . 71.3(4)
O69 K1 Zr2 . . 85.6(5)
O54 K1 Zr2 . . 74.1(4)
O43 K1 Zr2 . . 34.0(4)
W4 K1 Zr2 . . 54.48(11)
W9 K1 Zr2 . . 56.33(11)
O14 K2 O49 . 2 121.3(7)
O14 K2 O31 . . 56.4(6)
O49 K2 O31 2 . 68.0(6)
O14 K2 O55 . . 57.6(7)
O49 K2 O55 2 . 150.8(8)
O31 K2 O55 . . 95.6(6)
O14 K2 O12 . . 69.1(6)
O49 K2 O12 2 . 95.9(7)
O31 K2 O12 . . 56.3(6)
O55 K2 O12 . . 55.4(6)
O14 K2 O12 . 2 161.7(7)
O49 K2 O12 2 2 57.9(6)
O31 K2 O12 . 2 113.4(7)
O55 K2 O12 . 2 113.0(6)
O12 K2 O12 . 2 92.6(6)
O14 K2 O2W . . 92.2(13)
O49 K2 O2W 2 . 93.6(13)
O31 K2 O2W . . 113.4(13)
O55 K2 O2W . . 115.5(13)
O12 K2 O2W . . 161.3(13)
O12 K2 O2W 2 . 106.1(13)
O14 K2 O59 . 2 123.1(7)
O49 K2 O59 2 2 114.4(7)
O31 K2 O59 . 2 151.6(7)
O55 K2 O59 . 2 68.7(7)
O12 K2 O59 . 2 95.9(7)
O12 K2 O59 2 2 57.3(7)
O2W K2 O59 . 2 94.9(13)
O14 K2 W17 . . 29.5(5)
O49 K2 W17 2 . 149.9(5)
O31 K2 W17 . . 82.1(4)
O55 K2 W17 . . 31.9(4)
O12 K2 W17 . . 69.2(4)
O12 K2 W17 2 . 144.8(5)
O2W K2 W17 . . 94.9(12)
O59 K2 W17 2 . 93.6(5)
O14 K2 W6 . 2 149.8(6)
O49 K2 W6 2 2 86.6(5)
O31 K2 W6 . 2 140.2(5)
O55 K2 W6 . 2 92.5(5)
O12 K2 W6 . 2 99.0(5)
O12 K2 W6 2 2 30.0(4)
O2W K2 W6 . 2 97.7(12)
O59 K2 W6 2 2 27.9(5)
W17 K2 W6 . 2 120.7(2)
O14 K2 W13 . 2 145.6(5)
O49 K2 W13 2 2 25.0(4)
O31 K2 W13 . 2 89.9(4)
O55 K2 W13 . 2 142.3(5)
O12 K2 W13 . 2 99.3(4)
O12 K2 W13 2 2 33.5(4)
O2W K2 W13 . 2 96.0(12)
O59 K2 W13 2 2 89.5(5)
W17 K2 W13 . 2 168.4(3)
W6 K2 W13 2 2 61.59(12)
O14 K2 W19 . . 31.7(5)
O49 K2 W19 2 . 89.6(5)
O31 K2 W19 . . 28.9(4)
O55 K2 W19 . . 85.2(5)
O12 K2 W19 . . 69.9(4)
O12 K2 W19 2 . 142.0(5)
O2W K2 W19 . . 94.1(12)
O59 K2 W19 2 . 153.7(5)
W17 K2 W19 . . 60.98(11)
W6 K2 W19 2 . 167.8(3)
W13 K2 W19 2 . 114.1(2)
O38 Na1 O66 . . 100.3(8)
O38 Na1 O9 . 1_565 112.0(8)
O66 Na1 O9 . 1_565 147.4(9)
O38 Na1 O45 . 1_565 126.3(8)
O66 Na1 O45 . 1_565 108.3(8)
O9 Na1 O45 1_565 1_565 55.7(6)
O38 Na1 O36 . 1_565 69.7(7)
O66 Na1 O36 . 1_565 149.7(8)
O9 Na1 O36 1_565 1_565 54.0(6)
O45 Na1 O36 1_565 1_565 62.6(7)
O38 Na1 Na8 . 2_655 68.5(6)
O66 Na1 Na8 . 2_655 54.9(6)
O9 Na1 Na8 1_565 2_655 133.4(6)
O45 Na1 Na8 1_565 2_655 161.6(7)
O36 Na1 Na8 1_565 2_655 135.4(6)
O67 Na2 O2 1_565 . 120.3(9)
O67 Na2 O14W 1_565 . 83.2(17)
O2 Na2 O14W . . 154.3(17)
O67 Na2 O5W 1_565 3_666 120.8(15)
O2 Na2 O5W . 3_666 92.8(12)
O14W Na2 O5W . 3_666 82.2(19)
O67 Na2 O28 1_565 . 109.7(9)
O2 Na2 O28 . . 55.3(6)
O14W Na2 O28 . . 109.5(17)
O5W Na2 O28 3_666 . 129.3(14)
O67 Na2 O6W 1_565 3_666 69.8(8)
O2 Na2 O6W . 3_666 61.1(6)
O14W Na2 O6W . 3_666 143.7(17)
O5W Na2 O6W 3_666 3_666 91.1(13)
O28 Na2 O6W . 3_666 102.3(7)
O67 Na2 Na5 1_565 3_666 100.6(7)
O2 Na2 Na5 . 3_666 66.1(5)
O14W Na2 Na5 . 3_666 123.3(16)
O5W Na2 Na5 3_666 3_666 47.1(12)
O28 Na2 Na5 . 3_666 121.3(6)
O6W Na2 Na5 3_666 3_666 44.6(6)
O4W Na3 O29 . . 154.9(13)
O4W Na3 O15W . . 87.1(13)
O29 Na3 O15W . . 92.4(11)
O4W Na3 O46 . . 91.2(12)
O29 Na3 O46 . . 80.7(9)
O15W Na3 O46 . . 159.8(12)
O4W Na3 O65 . 1_545 99.1(12)
O29 Na3 O65 . 1_545 105.5(9)
O15W Na3 O65 . 1_545 101.8(12)
O46 Na3 O65 . 1_545 98.3(9)
O4W Na3 O33 . . 88.9(11)
O29 Na3 O33 . . 66.1(8)
O15W Na3 O33 . . 94.9(10)
O46 Na3 O33 . . 65.0(8)
O65 Na3 O33 1_545 . 161.8(10)
O4W Na3 W13 . . 130.9(11)
O29 Na3 W13 . . 24.1(6)
O15W Na3 W13 . . 93.2(8)
O46 Na3 W13 . . 72.8(6)
O65 Na3 W13 1_545 . 128.6(7)
O33 Na3 W13 . . 42.1(4)
O4W Na3 W19 . . 92.0(11)
O29 Na3 W19 . . 70.9(7)
O15W Na3 W19 . . 135.6(9)
O46 Na3 W19 . . 24.3(5)
O65 Na3 W19 1_545 . 122.1(8)
O33 Na3 W19 . . 40.7(5)
W13 Na3 W19 . . 55.4(2)
O4W Na3 Na4 . . 42.4(10)
O29 Na3 Na4 . . 125.6(8)
O15W Na3 Na4 . . 47.1(9)
O46 Na3 Na4 . . 123.6(7)
O65 Na3 Na4 1_545 . 115.8(7)
O33 Na3 Na4 . . 81.0(5)
W13 Na3 Na4 . . 110.4(4)
W19 Na3 Na4 . . 110.3(4)
O51 Na4 O4W . . 134.8(10)
O51 Na4 O15W . . 83.3(8)
O4W Na4 O15W . . 67.1(10)
O51 Na4 O8 . 2_655 144.8(7)
O4W Na4 O8 . 2_655 72.4(9)
O15W Na4 O8 . 2_655 131.9(8)
O51 Na4 Na8 . 2_655 47.0(6)
O4W Na4 Na8 . 2_655 170.8(9)
O15W Na4 Na8 . 2_655 120.8(7)
O8 Na4 Na8 2_655 2_655 102.4(6)
O51 Na4 Na3 . . 106.9(6)
O4W Na4 Na3 . . 32.8(8)
O15W Na4 Na3 . . 35.9(6)
O8 Na4 Na3 2_655 . 104.6(5)
Na8 Na4 Na3 2_655 . 153.0(4)
O51 Na4 Na8 . . 91.9(6)
O4W Na4 Na8 . . 116.2(8)
O15W Na4 Na8 . . 175.0(8)
O8 Na4 Na8 2_655 . 52.9(5)
Na8 Na4 Na8 2_655 . 55.6(5)
Na3 Na4 Na8 . . 146.2(4)
O6W Na5 O70 . . 131.2(9)
O6W Na5 O54 . 3_666 97.7(7)
O70 Na5 O54 . 3_666 127.0(9)
O6W Na5 O5W . . 95.9(16)
O70 Na5 O5W . . 85.2(15)
O54 Na5 O5W 3_666 . 68.5(14)
O6W Na5 O70 . 3_666 87.8(8)
O70 Na5 O70 . 3_666 90.4(8)
O54 Na5 O70 3_666 3_666 113.7(8)
O5W Na5 O70 . 3_666 175.5(15)
O6W Na5 O1W . . 67.6(10)
O70 Na5 O1W . . 66.3(11)
O54 Na5 O1W 3_666 . 136.7(11)
O5W Na5 O1W . . 72.7(16)
O70 Na5 O1W 3_666 . 106.4(11)
O6W Na5 O13W . 3_666 149.5(11)
O70 Na5 O13W . 3_666 72.5(10)
O54 Na5 O13W 3_666 3_666 72.2(11)
O5W Na5 O13W . 3_666 106.2(18)
O70 Na5 O13W 3_666 3_666 71.3(12)
O1W Na5 O13W . 3_666 138.7(12)
O6W Na5 Na2 . 3_666 48.9(6)
O70 Na5 Na2 . 3_666 120.2(7)
O54 Na5 Na2 3_666 3_666 73.9(5)
O5W Na5 Na2 . 3_666 47.6(15)
O70 Na5 Na2 3_666 3_666 136.3(6)
O1W Na5 Na2 . 3_666 65.9(9)
O13W Na5 Na2 3_666 3_666 143.6(11)
O6W Na5 Na5 . 3_666 115.2(7)
O70 Na5 Na5 . 3_666 46.7(6)
O54 Na5 Na5 3_666 3_666 135.1(7)
O5W Na5 Na5 . 3_666 131.9(14)
O70 Na5 Na5 3_666 3_666 43.7(5)
O1W Na5 Na5 . 3_666 85.9(9)
O13W Na5 Na5 3_666 3_666 63.8(10)
Na2 Na5 Na5 3_666 3_666 151.0(5)
O6W Na5 K1 . 3_666 108.8(6)
O70 Na5 K1 . 3_666 116.0(7)
O54 Na5 K1 3_666 3_666 46.1(5)
O5W Na5 K1 . 3_666 111.5(13)
O70 Na5 K1 3_666 3_666 69.6(6)
O1W Na5 K1 . 3_666 175.0(10)
O13W Na5 K1 3_666 3_666 43.6(8)
Na2 Na5 K1 3_666 3_666 114.7(3)
Na5 Na5 K1 3_666 3_666 92.8(4)
O12W Na6 O63 . . 130.5(11)
O12W Na6 O13 . 2_655 154.1(11)
O63 Na6 O13 . 2_655 55.5(6)
O12W Na6 O12W . 3_655 85.4(15)
O63 Na6 O12W . 3_655 144.1(11)
O13 Na6 O12W 2_655 3_655 92.5(10)
O12W Na6 O11W . . 133.4(14)
O63 Na6 O11W . . 84.8(13)
O13 Na6 O11W 2_655 . 67.3(12)
O12W Na6 O11W 3_655 . 66.4(14)
O12W Na6 O39 . 2_655 100.5(9)
O63 Na6 O39 . 2_655 55.5(6)
O13 Na6 O39 2_655 2_655 60.4(6)
O12W Na6 O39 3_655 2_655 126.2(10)
O11W Na6 O39 . 2_655 126.0(13)
O12W Na6 W14 . . 106.9(10)
O63 Na6 W14 . . 28.7(5)
O13 Na6 W14 2_655 . 83.9(5)
O12W Na6 W14 3_655 . 158.6(9)
O11W Na6 W14 . . 92.9(11)
O39 Na6 W14 2_655 . 69.9(5)
O12W Na6 Zr1 . 2_655 133.0(9)
O63 Na6 Zr1 . 2_655 33.7(4)
O13 Na6 Zr1 2_655 2_655 33.9(4)
O12W Na6 Zr1 3_655 2_655 123.8(9)
O11W Na6 Zr1 . 2_655 93.5(11)
O39 Na6 Zr1 2_655 2_655 33.2(4)
W14 Na6 Zr1 . 2_655 60.0(2)
O12W Na6 Na6 . 3_655 45.6(9)
O63 Na6 Na6 . 3_655 176.0(9)
O13 Na6 Na6 2_655 3_655 127.5(7)
O12W Na6 Na6 3_655 3_655 39.8(9)
O11W Na6 Na6 . 3_655 98.9(12)
O39 Na6 Na6 2_655 3_655 122.7(7)
W14 Na6 Na6 . 3_655 148.6(6)
Zr1 Na6 Na6 2_655 3_655 146.8(6)
O72 Na7 O23 . 4 127.2(10)
O72 Na7 O10W . . 70.1(12)
O23 Na7 O10W 4 . 99.8(12)
O72 Na7 O27 . 4 138.6(10)
O23 Na7 O27 4 4 55.4(7)
O10W Na7 O27 . 4 148.7(13)
O72 Na7 O47 . 4 70.7(9)
O23 Na7 O47 4 4 56.6(7)
O10W Na7 O47 . 4 84.2(11)
O27 Na7 O47 4 4 94.3(8)
O72 Na7 O19 . 4 87.9(8)
O23 Na7 O19 4 4 65.3(7)
O10W Na7 O19 . 4 138.2(12)
O27 Na7 O19 4 4 53.9(6)
O47 Na7 O19 4 4 54.6(7)
O72 Na7 K2 . . 58.6(7)
O23 Na7 K2 4 . 164.7(9)
O10W Na7 K2 . . 67.8(10)
O27 Na7 K2 4 . 132.2(6)
O47 Na7 K2 4 . 127.6(6)
O19 Na7 K2 4 . 129.9(7)
O17W Na8 O26 . . 104.7(8)
O17W Na8 O50 . 2_655 141.0(14)
O26 Na8 O50 . 2_655 57.2(7)
O17W Na8 O51 . 2_655 104.7(8)
O26 Na8 O51 . 2_655 150.0(11)
O50 Na8 O51 2_655 2_655 101.5(8)
O17W Na8 O24 . 2_655 121.8(14)
O26 Na8 O24 . 2_655 112.1(8)
O50 Na8 O24 2_655 2_655 55.4(7)
O51 Na8 O24 2_655 2_655 55.0(6)
O17W Na8 W1 . 2_655 127.7(15)
O26 Na8 W1 . 2_655 82.7(6)
O50 Na8 W1 2_655 2_655 28.9(5)
O51 Na8 W1 2_655 2_655 84.2(6)
O24 Na8 W1 2_655 2_655 30.2(4)
O17W Na8 W10 . . 78.9(5)
O26 Na8 W10 . . 29.2(5)
O50 Na8 W10 2_655 . 71.8(6)
O51 Na8 W10 2_655 . 171.6(8)
O24 Na8 W10 2_655 . 116.6(7)
W1 Na8 W10 2_655 . 87.7(4)
O17W Na8 W18 . 2_655 78.5(5)
O26 Na8 W18 . 2_655 172.3(8)
O50 Na8 W18 2_655 2_655 116.0(7)
O51 Na8 W18 2_655 2_655 29.3(5)
O24 Na8 W18 2_655 2_655 60.7(5)
W1 Na8 W18 2_655 2_655 89.9(4)
W10 Na8 W18 . 2_655 149.2(7)
O17W Na8 Na8 . 2_655 47.1(13)
O26 Na8 Na8 . 2_655 97.4(7)
O50 Na8 Na8 2_655 2_655 153.1(9)
O51 Na8 Na8 2_655 2_655 98.1(8)
O24 Na8 Na8 2_655 2_655 150.4(9)
W1 Na8 Na8 2_655 2_655 174.7(4)
W10 Na8 Na8 . 2_655 89.9(6)
W18 Na8 Na8 2_655 2_655 89.9(6)
O17W Na8 Zr1 . 2_655 138.2(6)
O26 Na8 Zr1 . 2_655 33.7(5)
O50 Na8 Zr1 2_655 2_655 33.1(5)
O51 Na8 Zr1 2_655 2_655 117.0(8)
O24 Na8 Zr1 2_655 2_655 86.0(6)
W1 Na8 Zr1 2_655 2_655 62.0(3)
W10 Na8 Zr1 . 2_655 60.0(3)
W18 Na8 Zr1 2_655 2_655 142.2(6)
Na8 Na8 Zr1 2_655 2_655 120.5(6)
O17W Na8 Zr2 . 2_655 135.4(7)
O26 Na8 Zr2 . 2_655 118.9(8)
O50 Na8 Zr2 2_655 2_655 67.3(6)
O51 Na8 Zr2 2_655 2_655 34.4(5)
O24 Na8 Zr2 2_655 2_655 33.1(4)
W1 Na8 Zr2 2_655 2_655 54.9(3)
W10 Na8 Zr2 . 2_655 139.0(6)
W18 Na8 Zr2 2_655 2_655 57.1(3)
Na8 Na8 Zr2 2_655 2_655 128.7(7)
Zr1 Na8 Zr2 2_655 2_655 85.3(4)
O17W Na8 Na4 . 2_655 99.9(11)
O26 Na8 Na4 . 2_655 123.5(9)
O50 Na8 Na4 2_655 2_655 119.0(8)
O51 Na8 Na4 2_655 2_655 44.4(5)
O24 Na8 Na4 2_655 2_655 95.5(6)
W1 Na8 Na4 2_655 2_655 119.0(5)
W10 Na8 Na4 . 2_655 143.2(6)
W18 Na8 Na4 2_655 2_655 61.9(3)
Na8 Na8 Na4 2_655 2_655 65.4(5)
Zr1 Na8 Na4 2_655 2_655 108.2(6)
Zr2 Na8 Na4 2_655 2_655 64.6(4)
W11 O1 W10 . . 153.2(11)
W9 O2 W18 . . 119.7(11)
W9 O2 Na2 . . 113.1(9)
W18 O2 Na2 . . 103.3(9)
W14 O3 W19 . . 156.6(11)
W16 O4 W4 . . 152.8(12)
W16 O4 K1 . . 104.3(8)
W4 O4 K1 . . 100.0(8)
W4 O5 W1 . . 119.9(10)
W6 O6 W9 . . 146.7(11)
W8 O7 W7 . . 121.5(10)
W2 O8 Zr1 . . 122.0(10)
W2 O8 Na4 . 2_655 131.4(10)
Zr1 O8 Na4 . 2_655 106.4(8)
W3 O9 W2 . . 118.8(10)
W3 O9 Na1 . 1_545 109.9(10)
W2 O9 Na1 . 1_545 107.3(9)
W9 O10 W13 . . 157.8(11)
W2 O11 Zr2 . . 160.5(10)
W6 O12 W13 . . 149.3(11)
W6 O12 K2 . . 104.9(8)
W13 O12 K2 . . 102.1(8)
W6 O12 K2 . 2 98.8(8)
W13 O12 K2 . 2 96.8(7)
K2 O12 K2 . 2 87.4(6)
W3 O13 Zr1 . . 120.9(9)
W3 O13 Na6 . 2_655 108.8(8)
Zr1 O13 Na6 . 2_655 98.1(7)
W17 O14 W19 . . 150.1(11)
W17 O14 K2 . . 104.0(9)
W19 O14 K2 . . 104.1(9)
W10 O15 W18 . . 151.4(12)
W17 O16 W14 . . 147.5(14)
W8 O17 W4 . . 154.6(11)
P1 O18 W10 . . 129.3(12)
P1 O18 W14 . . 128.3(11)
W10 O18 W14 . . 90.0(6)
W12 O19 W15 . . 147.3(11)
W12 O19 Na7 . 4_656 105.7(8)
W15 O19 Na7 . 4_656 104.8(9)
Ge1 O20 W7 . . 121.3(10)
Ge1 O20 W15 . . 123.0(11)
W7 O20 W15 . . 94.2(7)
Ge1 O20 W8 . . 123.3(11)
W7 O20 W8 . . 94.2(7)
W15 O20 W8 . . 93.0(7)
W11 O21 W17 . . 123.6(10)
W15 O22 W3 . . 154.0(11)
W16 O23 W8 . . 149.2(11)
W16 O23 Na7 . 4_656 105.4(9)
W8 O23 Na7 . 4_656 104.9(9)
W1 O24 Zr2 . . 122.1(10)
W1 O24 Na8 . 2_655 94.7(8)
Zr2 O24 Na8 . 2_655 95.7(8)
Ge1 O25 W16 . . 123.6(9)
Ge1 O25 W12 . . 125.0(9)
W16 O25 W12 . . 93.7(6)
Ge1 O25 W5 . . 118.5(9)
W16 O25 W5 . . 94.3(7)
W12 O25 W5 . . 93.9(6)
W10 O26 Zr1 . 2_655 139.9(10)
W10 O26 Na8 . . 102.7(11)
Zr1 O26 Na8 2_655 . 100.3(9)
W12 O27 W16 . . 120.8(10)
W12 O27 Na7 . 4_656 106.3(9)
W16 O27 Na7 . 4_656 100.9(8)
W11 O28 W18 . . 151.2(12)
W11 O28 Na2 . . 108.6(8)
W18 O28 Na2 . . 99.4(8)
W13 O29 Na3 . . 122.2(12)
Ge1 O30 W3 . . 123.1(9)
Ge1 O30 W2 . . 120.7(10)
W3 O30 W2 . . 94.7(7)
Ge1 O30 Zr1 . . 121.9(9)
W3 O30 Zr1 . . 95.7(7)
W2 O30 Zr1 . . 93.3(7)
W19 O31 W13 . . 121.6(10)
W19 O31 K2 . . 105.5(10)
W13 O31 K2 . . 109.2(9)
W5 O32 Zr2 . . 152.1(11)
W5 O32 K1 . . 107.6(8)
Zr2 O32 K1 . . 100.3(8)
P1 O33 W13 . . 129.5(12)
P1 O33 W19 . . 130.2(11)
W13 O33 W19 . . 89.1(7)
P1 O33 Na3 . . 120.7(10)
W13 O33 Na3 . . 84.9(7)
W19 O33 Na3 . . 88.3(8)
P1 O34 W6 . . 125.7(11)
P1 O34 W17 . . 124.5(11)
W6 O34 W17 . . 92.4(7)
P1 O34 W11 . . 122.3(11)
W6 O34 W11 . . 91.3(7)
W17 O34 W11 . . 90.7(7)
W7 O35 W1 . . 143.9(12)
W12 O36 W3 . . 153.5(13)
W12 O36 Na1 . 1_545 106.9(8)
W3 O36 Na1 . 1_545 98.4(9)
W4 O37 Zr2 . . 120.7(10)
W4 O37 K1 . . 105.6(8)
Zr2 O37 K1 . . 96.8(9)
W1 O38 Na1 . . 125.7(11)
W7 O39 Zr1 . . 150.5(11)
W7 O39 Na6 . 2_655 112.4(9)
Zr1 O39 Na6 . 2_655 96.0(7)
P1 O40 W18 . . 126.6(11)
P1 O40 W9 . . 129.4(11)
W18 O40 W9 . . 89.9(7)
W11 O42 W6 . . 124.3(11)
W9 O43 Zr2 . . 128.7(11)
W9 O43 K1 . . 97.5(8)
Zr2 O43 K1 . . 91.8(7)
W12 O44 W5 . . 120.2(12)
W5 O45 W2 . . 145.8(12)
W5 O45 Na1 . 1_545 111.9(10)
W2 O45 Na1 . 1_545 101.7(8)
W19 O46 Na3 . . 120.3(11)
W15 O47 W8 . . 119.2(11)
W15 O47 Na7 . 4_656 106.5(10)
W8 O47 Na7 . 4_656 99.4(8)
W13 O49 K2 . 2 112.6(10)
W1 O50 Zr1 . . 158.2(12)
W1 O50 Na8 . 2_655 101.5(9)
Zr1 O50 Na8 . 2_655 100.1(8)
W18 O51 Zr2 . . 125.7(11)
W18 O51 Na4 . . 116.2(10)
Zr2 O51 Na4 . . 113.9(9)
W18 O51 Na8 . 2_655 102.2(10)
Zr2 O51 Na8 . 2_655 98.5(9)
Na4 O51 Na8 . 2_655 88.6(8)
W16 O52 K1 . 3_656 147.6(13)
W15 O53 W7 . . 121.5(12)
W9 O54 Na5 . 3_666 128.2(11)
W9 O54 K1 . . 104.7(9)
Na5 O54 K1 3_666 . 91.8(7)
W17 O55 W6 . . 122.1(11)
W17 O55 K2 . . 96.5(8)
W6 O55 K2 . . 102.4(9)
W14 O56 W10 . . 120.4(10)
Ge1 O58 W4 . . 124.9(10)
Ge1 O58 W1 . . 121.2(10)
W4 O58 W1 . . 92.2(7)
Ge1 O58 Zr2 . . 123.7(11)
W4 O58 Zr2 . . 93.8(7)
W1 O58 Zr2 . . 92.2(7)
W6 O59 K2 . 2 99.6(10)
W14 O63 Zr1 . 2_655 143.2(14)
W14 O63 Na6 . . 101.8(9)
Zr1 O63 Na6 2_655 . 99.7(8)
W11 O65 Na3 . 1_565 163.7(14)
W18 O66 Na1 . . 170.2(14)
W5 O67 Na2 . 1_545 156.5(15)
W16 O69 W5 . . 119.8(11)
W16 O69 K1 . . 101.7(10)
W5 O69 K1 . . 98.0(9)
W4 O70 Na5 . . 162.8(15)
W4 O70 Na5 . 3_666 106.5(11)
Na5 O70 Na5 . 3_666 89.6(8)
W19 O72 Na7 . . 159.2(14)
Na3 O4W Na4 . . 104.7(14)
Na5 O5W Na2 . 3_666 85.2(15)
Na5 O6W Na2 . 3_666 86.5(8)
Na6 O12W Na6 . 3_655 94.6(15)
K1 O13W Na5 . 3_666 90.4(11)
Na3 O15W Na4 . . 97.1(11)
Na8 O17W Na8 . 2_655 86(3)

loop_
_geom_bond_atom_site_label_1
_geom_bond_atom_site_label_2
_geom_bond_site_symmetry_2
_geom_bond_distance
Zr1 O8 . 2.07(2)
Zr1 O39 . 2.102(19)
Zr1 O50 . 2.11(2)
Zr1 O26 2_655 2.14(2)
Zr1 O63 2_655 2.15(2)
Zr1 O13 . 2.148(19)
Zr1 O30 . 2.402(19)
Zr1 W2 . 3.421(3)
Zr1 Na8 2_655 3.80(2)
Zr1 Na6 2_655 3.815(14)
Zr2 O11 . 2.060(18)
Zr2 O32 . 2.09(2)
Zr2 O24 . 2.094(19)
Zr2 O43 . 2.12(2)
Zr2 O37 . 2.16(2)
Zr2 O51 . 2.18(2)
Zr2 O58 . 2.43(2)
Zr2 W1 . 3.437(3)
Zr2 K1 . 3.790(8)
Zr2 Na8 2_655 3.814(19)
Ge1 O58 . 1.71(2)
Ge1 O25 . 1.743(18)
Ge1 O20 . 1.743(19)
Ge1 O30 . 1.767(18)
P1 O33 . 1.49(2)
P1 O40 . 1.52(2)
P1 O18 . 1.555(19)
P1 O34 . 1.59(2)
W1 O38 . 1.71(2)
W1 O50 . 1.79(2)
W1 O24 . 1.83(2)
W1 O35 . 2.00(2)
W1 O5 . 2.00(2)
W1 O58 . 2.33(2)
W1 Na8 2_655 3.627(18)
W2 O41 . 1.75(2)
W2 O11 . 1.812(18)
W2 O8 . 1.84(2)
W2 O9 . 2.01(2)
W2 O45 . 2.02(2)
W2 O30 . 2.299(19)
W3 O48 . 1.72(2)
W3 O13 . 1.838(18)
W3 O9 . 1.90(2)
W3 O22 . 1.924(19)
W3 O36 . 1.949(19)
W3 O30 . 2.276(19)
W4 O70 . 1.72(2)
W4 O37 . 1.82(2)
W4 O5 . 1.865(19)
W4 O4 . 1.97(2)
W4 O17 . 2.02(2)
W4 O58 . 2.32(2)
W4 K1 . 3.787(8)
W5 O67 . 1.72(3)
W5 O32 . 1.84(2)
W5 O45 . 1.85(2)
W5 O69 . 1.98(2)
W5 O44 . 2.04(2)
W5 O25 . 2.309(18)
W5 K1 . 3.792(8)
W6 O59 . 1.74(2)
W6 O12 . 1.85(2)
W6 O6 . 1.86(2)
W6 O42 . 1.94(2)
W6 O55 . 1.95(2)
W6 O34 . 2.350(18)
W6 K2 2 3.661(7)
W6 K2 . 3.809(8)
W7 O60 . 1.68(2)
W7 O39 . 1.824(19)
W7 O35 . 1.88(2)
W7 O7 . 1.99(2)
W7 O53 . 2.01(2)
W7 O20 . 2.298(19)
W8 O57 . 1.71(2)
W8 O17 . 1.83(2)
W8 O7 . 1.89(2)
W8 O23 . 1.92(2)
W8 O47 . 1.98(2)
W8 O20 . 2.32(2)
W9 O54 . 1.71(2)
W9 O43 . 1.85(2)
W9 O10 . 1.85(2)
W9 O2 . 1.92(2)
W9 O6 . 1.98(2)
W9 O40 . 2.374(19)
W9 K1 . 3.790(8)
W10 O61 . 1.70(2)
W10 O26 . 1.82(2)
W10 O15 . 1.90(2)
W10 O56 . 1.93(2)
W10 O1 . 1.961(19)
W10 O18 . 2.34(2)
W10 Na8 . 3.648(18)
W11 O65 . 1.70(2)
W11 O28 . 1.87(2)
W11 O1 . 1.880(19)
W11 O21 . 1.91(2)
W11 O42 . 1.93(2)
W11 O34 . 2.43(2)
W12 O68 . 1.71(2)
W12 O44 . 1.85(2)
W12 O36 . 1.89(2)
W12 O19 . 1.92(2)
W12 O27 . 1.930(18)
W12 O25 . 2.309(18)
W13 O29 . 1.71(2)
W13 O49 . 1.72(2)
W13 O31 . 1.93(2)
W13 O10 . 1.95(2)
W13 O12 . 2.09(2)
W13 O33 . 2.39(2)
W13 Na3 . 3.546(13)
W13 K2 2 3.760(7)
W13 K2 . 3.905(8)
W14 O71 . 1.72(2)
W14 O63 . 1.78(2)
W14 O3 . 1.860(19)
W14 O56 . 1.92(2)
W14 O16 . 1.94(2)
W14 O18 . 2.379(19)
W14 Na6 . 3.622(14)
W15 O64 . 1.71(3)
W15 O53 . 1.86(2)
W15 O47 . 1.91(2)
W15 O22 . 1.917(19)
W15 O19 . 1.94(2)
W15 O20 . 2.31(2)
W16 O52 . 1.72(2)
W16 O4 . 1.89(2)
W16 O23 . 1.91(2)
W16 O69 . 1.92(2)
W16 O27 . 1.932(19)
W16 O25 . 2.296(17)
W16 K1 . 3.845(8)
W17 O62 . 1.73(2)
W17 O14 . 1.85(2)
W17 O16 . 1.88(2)
W17 O55 . 1.94(2)
W17 O21 . 1.96(2)
W17 O34 . 2.36(2)
W17 K2 . 3.654(7)
W18 O66 . 1.74(3)
W18 O51 . 1.84(2)
W18 O15 . 1.912(19)
W18 O2 . 1.961(18)
W18 O28 . 1.97(2)
W18 O40 . 2.370(19)
W18 Na8 2_655 3.684(18)
W19 O72 . 1.71(3)
W19 O46 . 1.75(2)
W19 O31 . 1.908(19)
W19 O3 . 1.926(19)
W19 O14 . 2.06(2)
W19 O33 . 2.39(2)
W19 Na3 . 3.659(15)
W19 K2 . 3.803(7)
K1 O3W . 2.72(7)
K1 O52 3_656 2.74(2)
K1 O32 . 2.81(2)
K1 O13W . 2.85(4)
K1 O37 . 2.87(2)
K1 O4 . 2.91(2)
K1 O69 . 2.97(2)
K1 O54 . 2.97(2)
K1 O43 . 3.08(2)
K2 O14 . 2.73(2)
K2 O49 2 2.75(2)
K2 O31 . 2.82(2)
K2 O55 . 2.88(2)
K2 O12 . 2.89(2)
K2 O12 2 2.89(2)
K2 O2W . 2.90(6)
K2 O59 2 2.95(2)
Na1 O38 . 2.69(3)
Na1 O66 . 2.70(3)
Na1 O9 1_565 2.73(2)
Na1 O45 1_565 2.88(3)
Na1 O36 1_565 3.01(3)
Na1 Na8 2_655 3.97(3)
Na2 O67 1_565 2.76(3)
Na2 O2 . 2.82(2)
Na2 O14W . 2.85(8)
Na2 O5W 3_666 2.90(7)
Na2 O28 . 2.93(2)
Na2 O6W 3_666 2.95(3)
Na2 Na5 3_666 3.906(18)
Na3 O4W . 2.21(4)
Na3 O29 . 2.33(2)
Na3 O15W . 2.33(3)
Na3 O46 . 2.45(3)
Na3 O65 1_545 2.45(3)
Na3 O33 . 2.84(2)
Na3 Na4 . 3.949(17)
Na4 O51 . 2.70(2)
Na4 O4W . 2.75(4)
Na4 O15W . 2.91(3)
Na4 O8 2_655 2.94(2)
Na4 Na8 2_655 3.86(2)
Na4 Na8 . 4.09(2)
Na5 O6W . 2.75(3)
Na5 O70 . 2.75(3)
Na5 O54 3_666 2.77(2)
Na5 O5W . 2.87(6)
Na5 O70 3_666 2.90(3)
Na5 O1W . 2.96(5)
Na5 O13W 3_666 2.97(4)
Na5 Na5 3_666 3.99(2)
Na6 O12W . 2.58(4)
Na6 O63 . 2.81(2)
Na6 O13 2_655 2.86(2)
Na6 O12W 3_655 2.88(4)
Na6 O11W . 2.91(6)
Na6 O39 2_655 2.97(2)
Na6 Na6 3_655 4.02(3)
Na7 O72 . 2.64(3)
Na7 O23 4 2.76(3)
Na7 O10W . 2.81(5)
Na7 O27 4 2.87(2)
Na7 O47 4 2.88(3)
Na7 O19 4 2.90(3)
Na8 O17W . 2.73(7)
Na8 O26 . 2.78(3)
Na8 O50 2_655 2.82(3)
Na8 O51 2_655 2.82(3)
Na8 O24 2_655 2.99(3)
Na8 Na8 2_655 3.71(4)

loop_
_platon_squeeze_void_nr
_platon_squeeze_void_average_x
_platon_squeeze_void_average_y
_platon_squeeze_void_average_z
_platon_squeeze_void_volume
_platon_squeeze_void_count_electrons
_platon_squeeze_void_content
1 0.750 0.123 0.750 64 38 ' '
2 0.157 0.194 0.706 27 19 ' '
3 0.346 0.194 0.795 27 19 ' '
4 0.006 0.316 0.596 12 12 ' '
5 0.494 0.316 0.904 12 10 ' '
6 0.506 0.684 0.096 12 12 ' '
7 -0.006 0.684 0.404 12 10 ' '
8 0.657 0.805 0.206 27 19 ' '
9 0.846 0.806 0.295 27 19 ' '
10 0.250 0.877 0.250 64 37 ' '

_cod_database_fobs_code 2021256
